data_2009662
loop_
_publ_author_name
'Lepp\"a-aho, J.'

_publ_section_title
;
 Nd~2~(OH)~2~(CrO~4~)~2~ and [Tb~2~(CrO~4~)~3~(H~2~O)~5~].2H~2~O
;
_journal_issue 5
_journal_name_full 'Acta Crystallographica Section C'
_journal_page_first 663
_journal_page_last 666
_journal_paper_doi 10.1107/S0108270193010042
_journal_volume 50
_journal_year 1994
_chemical_formula_moiety 'Tb2 (Cr1 O4 )3 , 7H2 O1'
_chemical_formula_sum 'Cr3 H14 O19 Tb2'
_chemical_formula_weight 791.94
_symmetry_cell_setting monoclinic
_symmetry_space_group_name_Hall '-P 2ybc'
_symmetry_space_group_name_H-M 'P 1 21/c 1'
_atom_type_scat_source 'IntTabIV Tables 2.2A and 2.3.1'
_cell_angle_alpha 90.
_cell_angle_beta 128.020(10)
_cell_angle_gamma 90.
_cell_formula_units_Z 4
_cell_length_a 7.9218(9)
_cell_length_b 18.950(2)
_cell_length_c 13.142(2)
_cell_measurement_reflns_used 25
_cell_measurement_temperature 296
_cell_measurement_theta_max 11.65
_cell_measurement_theta_min 8.61
_cell_volume 1554.2(4)
_diffrn_measurement_device 'Enraf-Nonius CAD-4'
_diffrn_measurement_method \w/2\q
_diffrn_radiation_type MoK\a
_diffrn_radiation_wavelength 0.71073
_diffrn_reflns_limit_h_max 12
_diffrn_reflns_limit_h_min 0
_diffrn_reflns_limit_k_max 30
_diffrn_reflns_limit_k_min 0
_diffrn_reflns_limit_l_max 21
_diffrn_reflns_limit_l_min -21
_diffrn_reflns_number 6996
_diffrn_reflns_theta_max 35
_diffrn_standards_decay_% none
_diffrn_standards_interval_time 60
_diffrn_standards_number 2
_exptl_absorpt_coefficient_mu 11.171
_exptl_absorpt_correction_T_max 1.1979
_exptl_absorpt_correction_T_min 0.7912
_exptl_absorpt_correction_type 'empirical (DIFABS; Walker & Stuart, 1983)'
_exptl_crystal_colour yellow
_exptl_crystal_density_diffrn 3.38
_exptl_crystal_description needle
_exptl_crystal_size_max 0.25
_exptl_crystal_size_mid 0.025
_exptl_crystal_size_min 0.025
_refine_diff_density_max 3.147
_refine_diff_density_min -3.454
_refine_ls_extinction_method none
_refine_ls_goodness_of_fit_obs 5.374
_refine_ls_hydrogen_treatment noref
_refine_ls_number_parameters 217
_refine_ls_number_reflns 4777
_refine_ls_R_factor_obs 0.043
_refine_ls_shift/esd_max 0.00
_refine_ls_structure_factor_coef F
_refine_ls_weighting_scheme unit
_refine_ls_wR_factor_obs 0.053
_reflns_number_observed 4777
_reflns_number_total 6996
_reflns_observed_criterion I>3\s(I)
_cod_data_source_file ab1084.cif
_cod_data_source_block ab1084_structure_2_of_2
_cod_depositor_comments
;
The following automatic conversions were performed:

'_refine_ls_weighting_scheme' value '1' was changed to 'unit'.

Automatic conversion script
Id: cif_fix_values 3143 2015-03-26 13:38:13Z robertas 
;
_cod_original_cell_volume 1554.3(4)
_cod_original_sg_symbol_H-M 'P 21/c'
_cod_original_formula_sum 'H14 Cr3 O19 Tb2'
_cod_database_code 2009662

loop_
_atom_site_label
_atom_site_fract_x
_atom_site_fract_y
_atom_site_fract_z
_atom_site_U_iso_or_equiv
Tb1 .05903(5) .24369(2) .74647(3) .00238(3)
Tb2 .31728(5) .50187(2) 1.06392(3) .00229(3)
Cr1 -.1122(2) .35265(7) .92930(10) .00230(10)
Cr2 .4943(2) .64587(7) .94330(10) .00210(10)
Cr3 .1725(2) .45867(7) 1.27350(10) .00260(10)
O1 .0102(9) .4301(3) .9902(5) .0039(7)
O2 -.3659(8) .3730(4) .8605(5) .0042(7)
O3 -.0906(9) .3223(4) .8219(5) .0041(7)
O4 -.0232(9) .2924(3) 1.0422(5) .0039(7)
O5 .5268(8) .5684(3) 1.0151(5) .0034(6)
O6 .2444(9) .6714(4) .8474(6) .0049(8)
O7 .5802(9) .6289(4) .8599(5) .0052(8)
O8 .6410(10) .7068(4) 1.0515(6) .0048(8)
O9 .3304(8) .4931(4) 1.2431(5) .0038(7)
O10 -.0823(8) .4813(4) 1.1580(5) .0048(8)
O11 .2450(10) .4893(5) 1.4099(6) .0063(9)
O12 .1960(10) .3718(4) 1.2848(6) .0051(8)
O(W)1 -.2680(10) .3067(4) .5635(6) .0055(9)
O(W)2 .1380(10) .3544(4) .6943(8) .0080(10)
O(W)3 .0800(10) .1903(4) .9240(6) .0053(8)
O(W)4 .4070(10) .2348(5) .7799(6) .0071(9)
O(W)5 .6913(8) .5051(4) 1.2466(5) .0044(7)
O(W)6 .168(2) .5764(6) 1.5460(10) .013(2)
O(W)7 -.5420(10) .3815(5) .5885(7) .0070(10)

loop_
_geom_angle_atom_site_label_1
_geom_angle_atom_site_label_2
_geom_angle_atom_site_label_3
_geom_angle
_geom_angle_publ_flag
O1 Cr1 O2 101.9(3) yes
O1 Cr1 O3 112.7(4) yes
O1 Cr1 O4 112.2(3) yes
O2 Cr1 O3 110.4(3) yes
O2 Cr1 O4 110.8(4) yes
O3 Cr1 O4 108.7(4) yes
O5 Cr2 O6 112.7(4) yes
O5 Cr2 O7 102.8(4) yes
O5 Cr2 O8 110.4(3) yes
O6 Cr2 O7 110.3(4) yes
O6 Cr2 O8 109.6(4) yes
O7 Cr2 O8 110.9(4) yes
O9 Cr3 O10 110.4(3) yes
O9 Cr3 O11 108.8(4) yes
O9 Cr3 O12 110.5(4) yes
O10 Cr3 O11 108.6(4) yes
O10 Cr3 O12 110.2(3) yes
O11 Cr3 O12 108.4(4) yes

loop_
_geom_bond_atom_site_label_1
_geom_bond_atom_site_label_2
_geom_bond_distance
_geom_bond_publ_flag
Tb1 O3 2.461(8) yes
Tb1 O4 2.438(7) yes
Tb1 O6 2.350(7) yes
Tb1 O8 2.410(5) yes
Tb1 O12 2.356(7) yes
Tb1 O(W)1 2.499(6) yes
Tb1 O(W)2 2.407(9) yes
Tb1 O(W)3 2.453(8) yes
Tb1 O(W)4 2.518(9) yes
Tb2 O1 2.408(6) yes
Tb2 O1 2.574(7) yes
Tb2 O2 2.507(7) yes
Tb2 O5 2.463(8) yes
Tb2 O5 2.441(8) yes
Tb2 O7 2.608(7) yes
Tb2 O9 2.298(7) yes
Tb2 O10 2.320(5) yes
Tb2 O(W)5 2.405(4) yes
Cr1 O1 1.668(6) yes
Cr1 O2 1.664(6) yes
Cr1 O3 1.627(8) yes
Cr1 O4 1.648(6) yes
Cr2 O5 1.678(6) yes
Cr2 O6 1.634(6) yes
Cr2 O7 1.638(9) yes
Cr2 O8 1.634(6) yes
Cr3 O9 1.663(8) yes
Cr3 O10 1.670(5) yes
Cr3 O11 1.617(8) yes
Cr3 O12 1.653(7) yes
